data_2233767
loop_
_publ_author_name
'Merten, G\"unter J.'
'Neis, Christian'
'Hegetschweiler, Kaspar'

_publ_section_title
;
 1,2,3-Trimethoxy-4,5,6-trinitrobenzene
;
_journal_coeditor_code CV5240
_journal_issue 3
_journal_name_full 'Acta Crystallographica Section E'
_journal_page_first o694
_journal_paper_doi 10.1107/S1600536812004783
_journal_volume 68
_journal_year 2012
_chemical_formula_iupac 'C9 H9 N3 O9'
_chemical_formula_moiety 'C9 H9 N3 O9'
_chemical_formula_sum 'C9 H9 N3 O9'
_chemical_formula_weight 303.19
_chemical_name_systematic
;
1,2,3-Trimethoxy-4,5,6-trinitrobenzene
;
_space_group_IT_number 33
_symmetry_cell_setting orthorhombic
_symmetry_space_group_name_Hall 'P 2c -2n'
_symmetry_space_group_name_H-M 'P n a 21'
_atom_sites_solution_hydrogens geom
_atom_sites_solution_primary direct
_atom_sites_solution_secondary difmap
_cell_angle_alpha 90.00
_cell_angle_beta 90.00
_cell_angle_gamma 90.00
_cell_formula_units_Z 4
_cell_length_a 8.1743(4)
_cell_length_b 16.6121(9)
_cell_length_c 9.0856(5)
_cell_measurement_reflns_used 2358
_cell_measurement_temperature 153(2)
_cell_measurement_theta_max 22.63
_cell_measurement_theta_min 2.56
_cell_volume 1233.75(11)
_computing_cell_refinement 'SAINT (Bruker, 2010)'
_computing_data_collection 'APEX2 (Bruker, 2010)'
_computing_data_reduction 'SAINT (Bruker, 2010)'
_computing_molecular_graphics 'DIAMOND (Brandenburg, 2011)'
_computing_publication_material 'SHELXL97 (Sheldrick, 2008)'
_computing_structure_refinement 'SHELXL97 (Sheldrick, 2008)'
_computing_structure_solution 'SHELXS97 (Sheldrick, 2008)'
_diffrn_ambient_temperature 153(2)
_diffrn_measured_fraction_theta_full 1.000
_diffrn_measured_fraction_theta_max 1.000
_diffrn_measurement_device_type 'Bruker APEXII KappaCCD'
_diffrn_measurement_method '\f and \w'
_diffrn_radiation_monochromator graphite
_diffrn_radiation_source 'fine-focus sealed tube'
_diffrn_radiation_type MoK\a
_diffrn_radiation_wavelength 0.71073
_diffrn_reflns_av_R_equivalents 0.0413
_diffrn_reflns_av_sigmaI/netI 0.0300
_diffrn_reflns_limit_h_max 7
_diffrn_reflns_limit_h_min -10
_diffrn_reflns_limit_k_max 21
_diffrn_reflns_limit_k_min -17
_diffrn_reflns_limit_l_max 11
_diffrn_reflns_limit_l_min -12
_diffrn_reflns_number 10563
_diffrn_reflns_theta_full 28.00
_diffrn_reflns_theta_max 28.00
_diffrn_reflns_theta_min 2.45
_exptl_absorpt_coefficient_mu 0.149
_exptl_absorpt_correction_T_max 0.9838
_exptl_absorpt_correction_T_min 0.9736
_exptl_absorpt_correction_type multi-scan
_exptl_absorpt_process_details '(SADABS; Bruker, 2010)'
_exptl_crystal_colour colourless
_exptl_crystal_density_diffrn 1.632
_exptl_crystal_density_method 'not measured'
_exptl_crystal_description prism
_exptl_crystal_F_000 624
_exptl_crystal_size_max 0.18
_exptl_crystal_size_mid 0.15
_exptl_crystal_size_min 0.11
_refine_diff_density_max 0.161
_refine_diff_density_min -0.227
_refine_ls_extinction_method none
_refine_ls_goodness_of_fit_ref 1.015
_refine_ls_hydrogen_treatment constr
_refine_ls_matrix_type full
_refine_ls_number_parameters 193
_refine_ls_number_reflns 1580
_refine_ls_number_restraints 1
_refine_ls_restrained_S_all 1.014
_refine_ls_R_factor_all 0.0520
_refine_ls_R_factor_gt 0.0344
_refine_ls_shift/su_max 0.000
_refine_ls_shift/su_mean 0.000
_refine_ls_structure_factor_coef Fsqd
_refine_ls_weighting_details 'calc w = 1/[\s^2^(Fo^2^)+(0.0427P)^2^+0.1255P] where P=(Fo^2^+2Fc^2^)/3'
_refine_ls_weighting_scheme calc
_refine_ls_wR_factor_gt 0.0724
_refine_ls_wR_factor_ref 0.0806
_reflns_number_gt 1254
_reflns_number_total 1580
_reflns_threshold_expression I>2\s(I)
_cod_data_source_file cv5240.cif
_cod_data_source_block I
_cod_database_code 2233767
_cod_database_fobs_code 2233767

loop_
_symmetry_equiv_pos_as_xyz
'x, y, z'
'-x, -y, z+1/2'
'x+1/2, -y+1/2, z'
'-x+1/2, y+1/2, z+1/2'

loop_
_atom_site_type_symbol
_atom_site_label
_atom_site_fract_x
_atom_site_fract_y
_atom_site_fract_z
_atom_site_U_iso_or_equiv
_atom_site_adp_type
_atom_site_calc_flag
_atom_site_refinement_flags
_atom_site_occupancy
O O1 0.7880(2) 0.02818(11) 0.3568(2) 0.0325(5) Uani d . 1
O O2 0.7134(2) 0.08500(12) 0.0745(2) 0.0332(5) Uani d . 1
O O3 0.6929(3) 0.25609(12) 0.0347(2) 0.0355(5) Uani d . 1
O O4 0.8581(2) 0.38957(11) 0.1784(3) 0.0369(5) Uani d . 1
O O5 0.6246(2) 0.39213(12) 0.2904(3) 0.0387(5) Uani d . 1
O O6 0.8947(3) 0.36515(13) 0.5039(2) 0.0442(6) Uani d . 1
O O7 0.8084(3) 0.27870(13) 0.6640(2) 0.0383(5) Uani d . 1
O O8 0.9907(3) 0.13621(13) 0.6231(3) 0.0446(6) Uani d . 1
O O9 0.7445(3) 0.08999(15) 0.6539(2) 0.0485(6) Uani d . 1
N N1 0.7478(3) 0.35847(12) 0.2482(3) 0.0255(5) Uani d . 1
N N2 0.8365(3) 0.30026(14) 0.5387(3) 0.0287(5) Uani d . 1
N N3 0.8482(3) 0.12674(13) 0.5858(3) 0.0315(5) Uani d . 1
C C1 0.7674(3) 0.10752(16) 0.3301(3) 0.0245(6) Uani d . 1
C C2 0.7350(3) 0.13658(16) 0.1884(3) 0.0257(6) Uani d . 1
C C3 0.7256(3) 0.22000(17) 0.1639(3) 0.0261(5) Uani d . 1
C C4 0.7609(3) 0.27185(16) 0.2797(3) 0.0232(6) Uani d . 1
C C5 0.7990(3) 0.24349(16) 0.4195(3) 0.0233(5) Uani d . 1
C C6 0.7997(3) 0.16148(17) 0.4432(3) 0.0248(6) Uani d . 1
C C7 0.6444(4) -0.02228(17) 0.3407(4) 0.0408(7) Uani d . 1
H H7A 0.5960 -0.0136 0.2433 0.061 Uiso calc R 1
H H7B 0.5643 -0.0084 0.4168 0.061 Uiso calc R 1
H H7C 0.6757 -0.0789 0.3510 0.061 Uiso calc R 1
C C8 0.8624(4) 0.0513(2) 0.0168(4) 0.0471(9) Uani d . 1
H H8A 0.8364 0.0143 -0.0638 0.071 Uiso calc R 1
H H8B 0.9197 0.0221 0.0949 0.071 Uiso calc R 1
H H8C 0.9324 0.0947 -0.0202 0.071 Uiso calc R 1
C C9 0.5854(4) 0.21928(19) -0.0721(3) 0.0344(7) Uani d . 1
H H9A 0.5431 0.2607 -0.1388 0.052 Uiso calc R 1
H H9B 0.4941 0.1932 -0.0211 0.052 Uiso calc R 1
H H9C 0.6463 0.1790 -0.1288 0.052 Uiso calc R 1

loop_
_atom_site_aniso_label
_atom_site_aniso_U_11
_atom_site_aniso_U_22
_atom_site_aniso_U_33
_atom_site_aniso_U_12
_atom_site_aniso_U_13
_atom_site_aniso_U_23
O1 0.0388(11) 0.0224(9) 0.0362(12) 0.0018(7) -0.0039(9) -0.0010(9)
O2 0.0433(11) 0.0329(11) 0.0235(11) -0.0015(8) -0.0006(9) -0.0110(9)
O3 0.0506(11) 0.0346(11) 0.0212(10) -0.0119(9) -0.0101(10) 0.0024(9)
O4 0.0423(11) 0.0325(11) 0.0360(12) -0.0070(9) 0.0115(10) 0.0034(9)
O5 0.0322(10) 0.0330(10) 0.0508(14) 0.0058(8) 0.0067(10) -0.0058(10)
O6 0.0585(13) 0.0411(12) 0.0331(13) -0.0237(11) -0.0018(11) -0.0075(10)
O7 0.0596(14) 0.0359(11) 0.0195(11) 0.0048(10) -0.0007(10) -0.0029(9)
O8 0.0416(12) 0.0522(13) 0.0401(13) 0.0123(10) -0.0188(10) -0.0059(10)
O9 0.0640(15) 0.0502(13) 0.0312(13) -0.0101(11) -0.0018(11) 0.0120(11)
N1 0.0282(11) 0.0268(12) 0.0216(11) -0.0023(9) 0.0006(10) -0.0046(11)
N2 0.0285(11) 0.0332(13) 0.0245(14) 0.0013(9) -0.0035(10) -0.0063(10)
N3 0.0431(14) 0.0274(12) 0.0240(13) 0.0073(10) -0.0068(11) -0.0033(10)
C1 0.0227(12) 0.0268(13) 0.0240(15) 0.0017(9) 0.0008(11) -0.0022(11)
C2 0.0274(14) 0.0264(13) 0.0234(14) -0.0009(10) 0.0003(11) -0.0052(11)
C3 0.0268(13) 0.0326(13) 0.0188(13) -0.0028(11) -0.0012(11) -0.0023(11)
C4 0.0216(12) 0.0248(13) 0.0232(14) -0.0018(10) 0.0024(11) -0.0009(11)
C5 0.0204(11) 0.0276(14) 0.0218(14) 0.0013(10) 0.0009(10) -0.0066(11)
C6 0.0240(13) 0.0306(13) 0.0198(14) 0.0041(10) -0.0027(11) 0.0007(11)
C7 0.0532(19) 0.0317(15) 0.0376(17) -0.0101(12) -0.0055(16) 0.0010(15)
C8 0.061(2) 0.0464(19) 0.0341(19) 0.0180(16) -0.0004(15) -0.0148(15)
C9 0.0383(16) 0.0441(17) 0.0209(14) -0.0062(12) -0.0039(12) -0.0013(13)

loop_
_atom_type_symbol
_atom_type_description
_atom_type_scat_dispersion_real
_atom_type_scat_dispersion_imag
_atom_type_scat_source
C C 0.0033 0.0016 'International Tables Vol C Tables 4.2.6.8 and 6.1.1.4'
H H 0.0000 0.0000 'International Tables Vol C Tables 4.2.6.8 and 6.1.1.4'
N N 0.0061 0.0033 'International Tables Vol C Tables 4.2.6.8 and 6.1.1.4'
O O 0.0106 0.0060 'International Tables Vol C Tables 4.2.6.8 and 6.1.1.4'

loop_
_geom_angle_atom_site_label_1
_geom_angle_atom_site_label_2
_geom_angle_atom_site_label_3
_geom_angle
C1 O1 C7 116.4(2)
C2 O2 C8 114.4(2)
C3 O3 C9 121.2(2)
O5 N1 O4 125.7(2)
O5 N1 C4 116.7(2)
O4 N1 C4 117.5(2)
O7 N2 O6 125.2(2)
O7 N2 C5 117.5(2)
O6 N2 C5 117.2(2)
O9 N3 O8 126.0(3)
O9 N3 C6 117.2(2)
O8 N3 C6 116.7(2)
O1 C1 C6 118.2(2)
O1 C1 C2 121.7(2)
C6 C1 C2 119.6(2)
O2 C2 C1 120.6(2)
O2 C2 C3 119.7(2)
C1 C2 C3 119.7(2)
O3 C3 C4 115.2(2)
O3 C3 C2 126.1(3)
C4 C3 C2 118.7(2)
C3 C4 C5 121.9(2)
C3 C4 N1 116.4(2)
C5 C4 N1 121.7(2)
C6 C5 C4 118.6(2)
C6 C5 N2 121.2(2)
C4 C5 N2 120.2(2)
C5 C6 C1 121.4(2)
C5 C6 N3 121.7(2)
C1 C6 N3 116.7(2)
O1 C7 H7A 109.5
O1 C7 H7B 109.5
H7A C7 H7B 109.5
O1 C7 H7C 109.5
H7A C7 H7C 109.5
H7B C7 H7C 109.5
O2 C8 H8A 109.5
O2 C8 H8B 109.5
H8A C8 H8B 109.5
O2 C8 H8C 109.5
H8A C8 H8C 109.5
H8B C8 H8C 109.5
O3 C9 H9A 109.5
O3 C9 H9B 109.5
H9A C9 H9B 109.5
O3 C9 H9C 109.5
H9A C9 H9C 109.5
H9B C9 H9C 109.5

loop_
_geom_bond_atom_site_label_1
_geom_bond_atom_site_label_2
_geom_bond_distance
O1 C1 1.351(3)
O1 C7 1.451(3)
O2 C2 1.355(3)
O2 C8 1.439(4)
O3 C3 1.345(3)
O3 C9 1.445(3)
O4 N1 1.218(3)
O5 N1 1.214(3)
O6 N2 1.220(3)
O7 N2 1.215(3)
O8 N3 1.224(3)
O9 N3 1.214(3)
N1 C4 1.471(3)
N2 C5 1.469(3)
N3 C6 1.472(4)
C1 C6 1.389(4)
C1 C2 1.400(4)
C2 C3 1.406(4)
C3 C4 1.390(4)
C4 C5 1.390(4)
C5 C6 1.379(4)
C7 H7A 0.9800
C7 H7B 0.9800
C7 H7C 0.9800
C8 H8A 0.9800
C8 H8B 0.9800
C8 H8C 0.9800
C9 H9A 0.9800
C9 H9B 0.9800
C9 H9C 0.9800

loop_
_geom_hbond_atom_site_label_D
_geom_hbond_atom_site_label_H
_geom_hbond_atom_site_label_A
_geom_hbond_site_symmetry_A
_geom_hbond_distance_DH
_geom_hbond_distance_HA
_geom_hbond_distance_DA
_geom_hbond_angle_DHA
C9 H9B O4 3_455 0.98 2.53 3.450(4) 155.9
C9 H9C O9 1_554 0.98 2.59 3.536(4) 161.1
C8 H8A O5 4_644 0.98 2.44 3.352(4) 154.0

loop_
_geom_torsion_atom_site_label_1
_geom_torsion_atom_site_label_2
_geom_torsion_atom_site_label_3
_geom_torsion_atom_site_label_4
_geom_torsion
C7 O1 C1 C6 119.7(3)
C7 O1 C1 C2 -68.4(3)
C8 O2 C2 C1 -77.5(3)
C8 O2 C2 C3 102.2(3)
O1 C1 C2 O2 4.1(4)
C6 C1 C2 O2 175.8(2)
O1 C1 C2 C3 -175.6(2)
C6 C1 C2 C3 -3.9(4)
C9 O3 C3 C4 -151.0(2)
C9 O3 C3 C2 32.6(4)
O2 C2 C3 O3 1.4(4)
C1 C2 C3 O3 -178.9(2)
O2 C2 C3 C4 -175.0(2)
C1 C2 C3 C4 4.8(4)
O3 C3 C4 C5 -179.3(2)
C2 C3 C4 C5 -2.5(4)
O3 C3 C4 N1 3.7(3)
C2 C3 C4 N1 -179.5(2)
O5 N1 C4 C3 101.0(3)
O4 N1 C4 C3 -76.8(3)
O5 N1 C4 C5 -76.0(3)
O4 N1 C4 C5 106.2(3)
C3 C4 C5 C6 -0.7(4)
N1 C4 C5 C6 176.2(2)
C3 C4 C5 N2 179.7(2)
N1 C4 C5 N2 -3.5(4)
O7 N2 C5 C6 -26.9(4)
O6 N2 C5 C6 152.5(3)
O7 N2 C5 C4 152.7(2)
O6 N2 C5 C4 -27.9(3)
C4 C5 C6 C1 1.6(4)
N2 C5 C6 C1 -178.7(2)
C4 C5 C6 N3 176.3(2)
N2 C5 C6 N3 -4.0(4)
O1 C1 C6 C5 172.7(2)
C2 C1 C6 C5 0.7(4)
O1 C1 C6 N3 -2.3(3)
C2 C1 C6 N3 -174.3(2)
O9 N3 C6 C5 116.1(3)
O8 N3 C6 C5 -65.4(3)
O9 N3 C6 C1 -69.0(3)
O8 N3 C6 C1 109.5(3)
